data_2011984
loop_
_publ_author_name
'Wu, Jie-Ying'
'Chantrapromma, Suchada'
'Chen, Dong-Wen'
'Tian, Yu-Peng'
'Yang, Ping'
'Fun, Hoong-Kun'

_publ_section_title
;
 {3,3'-[2,2'-(Ethylenedioxy)dibenzylidene]bis(<i>S</i>-methyl
 dithiocarbazate)}nickel(II)
;
_journal_issue 5
_journal_name_full 'Acta Crystallographica Section C'
_journal_page_first 523
_journal_page_last 525
_journal_paper_doi 10.1107/S0108270101001585
_journal_volume 57
_journal_year 2001
_chemical_formula_iupac '[Ni (C20 H20 N4 O2 S4)]'
_chemical_formula_moiety 'C20 H20 N4 Ni O2 S4'
_chemical_formula_sum 'C20 H20 N4 Ni O2 S4'
_chemical_formula_weight 535.35
_chemical_name_systematic
;
3,3'-[2,2'-(ethylenedioxy)dibenzylidene]bis(S-methyl dithiocarbazate)
nickel(II)
;
_space_group_IT_number 14
_symmetry_cell_setting monoclinic
_symmetry_space_group_name_Hall '-P 2ybc'
_symmetry_space_group_name_H-M 'P 1 21/c 1'
_audit_creation_method SHELXL97
_cell_angle_alpha 90
_cell_angle_beta 99.0650(10)
_cell_angle_gamma 90
_cell_formula_units_Z 4
_cell_length_a 11.11880(10)
_cell_length_b 7.64130(10)
_cell_length_c 27.47730(10)
_cell_measurement_reflns_used 8192
_cell_measurement_temperature 293(2)
_cell_measurement_theta_max 33.17
_cell_measurement_theta_min 2.77
_cell_volume 2305.37(4)
_computing_cell_refinement 'SAINT (Siemens, 1996)'
_computing_data_collection 'SMART (Siemens, 1996)'
_computing_data_reduction SAINT
_computing_molecular_graphics SHELXTL
_computing_publication_material 'SHELXTL and PLATON (Spek, 1990)'
_computing_structure_refinement SHELXTL
_computing_structure_solution 'SHELXTL (Sheldrick, 1997)'
_diffrn_ambient_temperature 293(2)
_diffrn_detector_area_resol_mean 8.33
_diffrn_measured_fraction_theta_full .995
_diffrn_measured_fraction_theta_max .995
_diffrn_measurement_device_type 'Siemens SMART CCD area-detector'
_diffrn_measurement_method '\w scans'
_diffrn_radiation_monochromator graphite
_diffrn_radiation_source 'fine-focus sealed tube'
_diffrn_radiation_type MoK\a
_diffrn_radiation_wavelength .71073
_diffrn_reflns_av_R_equivalents .028
_diffrn_reflns_av_sigmaI/netI .035
_diffrn_reflns_limit_h_max 14
_diffrn_reflns_limit_h_min -13
_diffrn_reflns_limit_k_max 8
_diffrn_reflns_limit_k_min -9
_diffrn_reflns_limit_l_max 35
_diffrn_reflns_limit_l_min -35
_diffrn_reflns_number 14690
_diffrn_reflns_theta_full 27.50
_diffrn_reflns_theta_max 27.50
_diffrn_reflns_theta_min 2.77
_exptl_absorpt_coefficient_mu 1.229
_exptl_absorpt_correction_T_max .930
_exptl_absorpt_correction_T_min .608
_exptl_absorpt_correction_type empirical
_exptl_absorpt_process_details '(SADABS; Sheldrick, 1996)'
_exptl_crystal_colour 'dark blue'
_exptl_crystal_density_diffrn 1.542
_exptl_crystal_density_method 'not measured'
_exptl_crystal_description plate
_exptl_crystal_F_000 1104
_exptl_crystal_size_max .45
_exptl_crystal_size_mid .30
_exptl_crystal_size_min .06
_refine_diff_density_max .32
_refine_diff_density_min -.27
_refine_ls_extinction_method none
_refine_ls_goodness_of_fit_ref 1.050
_refine_ls_hydrogen_treatment constr
_refine_ls_matrix_type full
_refine_ls_number_parameters 280
_refine_ls_number_reflns 5277
_refine_ls_number_restraints 0
_refine_ls_restrained_S_all 1.050
_refine_ls_R_factor_all .044
_refine_ls_R_factor_gt .033
_refine_ls_shift/su_max .001
_refine_ls_shift/su_mean .000
_refine_ls_structure_factor_coef Fsqd
_refine_ls_weighting_details 'calc w = 1/[\s^2^(Fo^2^)+(0.0296P)^2^+0.9504P] where P=(Fo^2^+2Fc^2^)/3'
_refine_ls_weighting_scheme calc
_refine_ls_wR_factor_ref .080
_reflns_number_gt 4356
_reflns_number_total 5277
_reflns_threshold_expression I>2\s(I)
_cod_data_source_file na1503.cif
_cod_data_source_block I
_cod_original_sg_symbol_H-M 'P 21/c'
_cod_database_code 2011984
_cod_database_fobs_code 2011984

loop_
_symmetry_equiv_pos_as_xyz
'x, y, z'
'-x, y+1/2, -z+1/2'
'-x, -y, -z'
'x, -y-1/2, z-1/2'

loop_
_atom_site_label
_atom_site_fract_x
_atom_site_fract_y
_atom_site_fract_z
_atom_site_U_iso_or_equiv
_atom_site_adp_type
_atom_site_calc_flag
_atom_site_refinement_flags
_atom_site_occupancy
_atom_site_disorder_assembly
_atom_site_disorder_group
_atom_site_type_symbol
Ni .92764(2) .30981(3) .072271(9) .03105(8) Uani d . 1 . . Ni
S1 1.05349(5) .40331(8) .13519(2) .04263(14) Uani d . 1 . . S
S2 .98461(7) .57090(10) .22323(2) .0642(2) Uani d . 1 . . S
S3 1.07421(4) .28819(7) .030241(19) .03872(13) Uani d . 1 . . S
S4 1.06291(5) .15698(8) -.07070(2) .04734(14) Uani d . 1 . . S
O1 .49596(14) .0823(2) .08147(6) .0519(4) Uani d . 1 . . O
O2 .47201(14) .2810(2) .00352(6) .0533(4) Uani d . 1 . . O
N1 .81329(15) .2859(2) .11702(6) .0353(4) Uani d . 1 . . N
N2 .83086(16) .3833(2) .16142(6) .0422(4) Uani d . 1 . . N
N3 .82021(14) .2800(2) .01106(6) .0314(3) Uani d . 1 . . N
N4 .86589(15) .2209(2) -.03101(6) .0341(4) Uani d . 1 . . N
C1 .9409(2) .4421(3) .17080(7) .0400(5) Uani d . 1 . . C
C2 .8472(3) .5839(5) .24932(11) .0863(11) Uani d . 1 . . C
H2A .8613 .6530 .2789 .129 Uiso calc R 1 . . H
H2B .8222 .4683 .2571 .129 Uiso calc R 1 . . H
H2C .7845 .6374 .2261 .129 Uiso calc R 1 . . H
C3 .98389(18) .2220(2) -.02376(7) .0334(4) Uani d . 1 . . C
C4 .9436(2) .1093(3) -.12081(9) .0521(6) Uani d . 1 . . C
H4A .9786 .0717 -.1489 .078 Uiso calc R 1 . . H
H4B .8956 .2125 -.1292 .078 Uiso calc R 1 . . H
H4C .8928 .0180 -.1112 .078 Uiso calc R 1 . . H
C5 .72657(18) .1716(3) .11303(7) .0376(4) Uani d . 1 . . C
H5A .7116 .1124 .0831 .045 Uiso calc R 1 . . H
C6 .6488(2) .1226(3) .14899(8) .0449(5) Uani d . 1 . . C
C7 .6907(3) .1089(5) .19930(10) .0776(10) Uani d . 1 . . C
H7A .7717 .1337 .2116 .093 Uiso calc R 1 . . H
C8 .6133(4) .0589(7) .23085(12) .1133(16) Uani d . 1 . . C
H8A .6425 .0476 .2643 .136 Uiso calc R 1 . . H
C9 .4928(4) .0254(6) .21346(13) .1058(14) Uani d . 1 . . C
H9A .4404 -.0049 .2354 .127 Uiso calc R 1 . . H
C10 .4492(3) .0364(4) .16387(12) .0751(9) Uani d . 1 . . C
H10A .3674 .0147 .1522 .090 Uiso calc R 1 . . H
C11 .5276(2) .0800(3) .13136(9) .0478(5) Uani d . 1 . . C
C12 .37419(19) .1280(3) .06080(10) .0504(6) Uani d . 1 . . C
H12A .3482 .2313 .0769 .060 Uiso calc R 1 . . H
H12B .3189 .0327 .0648 .060 Uiso calc R 1 . . H
C13 .3751(2) .1633(3) .00712(9) .0512(6) Uani d . 1 . . C
H13A .3870 .0551 -.0100 .061 Uiso calc R 1 . . H
H13B .2982 .2143 -.0078 .061 Uiso calc R 1 . . H
C14 .50005(19) .3223(3) -.04156(8) .0403(5) Uani d . 1 . . C
C15 .4136(2) .3458(3) -.08321(9) .0547(6) Uani d . 1 . . C
H15A .3318 .3248 -.0820 .066 Uiso calc R 1 . . H
C16 .4497(3) .4000(4) -.12605(10) .0664(8) Uani d . 1 . . C
H16A .3917 .4173 -.1539 .080 Uiso calc R 1 . . H
C17 .5713(3) .4296(4) -.12848(9) .0636(7) Uani d . 1 . . C
H17A .5944 .4683 -.1577 .076 Uiso calc R 1 . . H
C18 .6585(2) .4017(3) -.08753(8) .0468(5) Uani d . 1 . . C
H18A .7404 .4188 -.0896 .056 Uiso calc R 1 . . H
C19 .62447(18) .3483(3) -.04325(7) .0352(4) Uani d . 1 . . C
C20 .70835(17) .3324(3) .00332(7) .0328(4) Uani d . 1 . . C
H20A .6765 .3647 .0313 .039 Uiso calc R 1 . . H

loop_
_atom_site_aniso_label
_atom_site_aniso_U_11
_atom_site_aniso_U_22
_atom_site_aniso_U_33
_atom_site_aniso_U_12
_atom_site_aniso_U_13
_atom_site_aniso_U_23
Ni .02009(12) .03720(14) .03493(14) -.00055(10) .00146(9) -.00050(10)
S1 .0279(3) .0522(3) .0450(3) -.0071(2) -.0030(2) -.0022(2)
S2 .0607(4) .0794(5) .0483(3) -.0177(4) -.0044(3) -.0223(3)
S3 .0210(2) .0501(3) .0450(3) -.0004(2) .0050(2) .0001(2)
S4 .0354(3) .0604(4) .0492(3) .0073(3) .0158(2) -.0039(3)
O1 .0271(8) .0722(11) .0572(10) -.0038(7) .0090(7) -.0120(8)
O2 .0323(8) .0760(12) .0517(9) -.0138(8) .0072(7) -.0170(8)
N1 .0260(8) .0459(10) .0331(8) -.0023(7) .0016(7) -.0047(7)
N2 .0353(10) .0550(11) .0347(9) -.0027(8) .0009(7) -.0114(8)
N3 .0230(7) .0356(9) .0359(8) .0003(6) .0054(6) -.0022(7)
N4 .0256(8) .0399(9) .0376(9) .0030(7) .0072(7) -.0032(7)
C1 .0373(11) .0451(12) .0347(10) -.0023(9) -.0036(9) -.0028(9)
C2 .080(2) .119(3) .0602(18) -.008(2) .0116(16) -.0403(18)
C3 .0298(10) .0319(10) .0395(10) .0038(8) .0086(8) .0026(8)
C4 .0594(16) .0522(14) .0448(12) .0062(12) .0087(11) -.0034(10)
C5 .0278(10) .0485(12) .0362(10) -.0028(9) .0037(8) -.0030(9)
C6 .0372(12) .0562(13) .0432(12) -.0073(10) .0119(9) -.0018(10)
C7 .0613(18) .126(3) .0452(14) -.0217(18) .0088(13) .0090(16)
C8 .102(3) .192(5) .0510(18) -.037(3) .0270(19) .018(2)
C9 .094(3) .161(4) .074(2) -.035(3) .049(2) .008(2)
C10 .0536(17) .097(2) .081(2) -.0207(16) .0311(15) -.0036(18)
C11 .0410(12) .0502(13) .0551(14) -.0064(10) .0172(11) -.0056(11)
C12 .0243(10) .0542(14) .0744(16) -.0037(10) .0133(10) -.0116(12)
C13 .0223(10) .0627(15) .0670(15) -.0047(10) .0016(10) -.0139(12)
C14 .0293(10) .0465(12) .0434(11) .0059(9) .0001(9) -.0131(9)
C15 .0323(12) .0658(16) .0599(15) .0119(11) -.0115(11) -.0170(12)
C16 .0583(17) .081(2) .0502(15) .0194(15) -.0196(13) -.0077(13)
C17 .0698(19) .0774(19) .0410(13) .0107(15) .0004(13) .0059(12)
C18 .0430(13) .0526(14) .0438(12) .0055(10) .0040(10) -.0001(10)
C19 .0286(10) .0366(10) .0388(10) .0073(8) .0005(8) -.0046(8)
C20 .0234(9) .0375(10) .0373(10) .0024(8) .0039(8) -.0036(8)

loop_
_atom_type_symbol
_atom_type_description
_atom_type_scat_dispersion_real
_atom_type_scat_dispersion_imag
_atom_type_scat_source
C C .0033 .0016 'International Tables Vol C Tables 4.2.6.8 and 6.1.1.4'
H H .0000 .0000 'International Tables Vol C Tables 4.2.6.8 and 6.1.1.4'
N N .0061 .0033 'International Tables Vol C Tables 4.2.6.8 and 6.1.1.4'
O O .0106 .0060 'International Tables Vol C Tables 4.2.6.8 and 6.1.1.4'
S S .1246 .1234 'International Tables Vol C Tables 4.2.6.8 and 6.1.1.4'
Ni Ni .3393 1.1124 'International Tables Vol C Tables 4.2.6.8 and 6.1.1.4'

loop_
_geom_angle_atom_site_label_1
_geom_angle_atom_site_label_2
_geom_angle_atom_site_label_3
_geom_angle
_geom_angle_publ_flag
N1 Ni N3 99.64(7) yes
N1 Ni S3 167.62(5) ?
N3 Ni S3 86.55(5) yes
N1 Ni S1 85.97(5) yes
N3 Ni S1 166.91(5) ?
S3 Ni S1 90.29(2) yes
C1 S1 Ni 94.23(7) ?
C1 S2 C2 102.54(12) ?
C3 S3 Ni 95.53(7) ?
C3 S4 C4 103.19(11) ?
C11 O1 C12 118.86(19) ?
C14 O2 C13 119.71(17) ?
C5 N1 N2 115.32(17) ?
C5 N1 Ni 124.94(14) ?
N2 N1 Ni 119.25(13) ?
C1 N2 N1 110.66(18) ?
C20 N3 N4 115.26(16) ?
C20 N3 Ni 123.94(14) ?
N4 N3 Ni 120.19(12) ?
C3 N4 N3 111.04(16) ?
N2 C1 S1 125.05(16) ?
N2 C1 S2 119.49(17) ?
S1 C1 S2 115.45(12) ?
N4 C3 S3 124.79(16) ?
N4 C3 S4 120.03(15) ?
S3 C3 S4 115.18(11) ?
N1 C5 C6 128.97(19) ?
C7 C6 C11 118.7(2) ?
C7 C6 C5 123.4(2) ?
C11 C6 C5 117.8(2) ?
C8 C7 C6 120.4(3) ?
C7 C8 C9 120.5(3) ?
C8 C9 C10 120.4(3) ?
C9 C10 C11 119.7(3) ?
O1 C11 C10 124.4(2) ?
O1 C11 C6 115.3(2) ?
C10 C11 C6 120.3(2) ?
O1 C12 C13 106.38(19) ?
O2 C13 C12 107.78(18) ?
O2 C14 C15 123.6(2) ?
O2 C14 C19 115.51(18) ?
C15 C14 C19 120.8(2) ?
C16 C15 C14 119.5(2) ?
C15 C16 C17 120.9(2) ?
C18 C17 C16 120.1(3) ?
C17 C18 C19 120.3(2) ?
C18 C19 C14 118.39(19) ?
C18 C19 C20 124.38(19) ?
C14 C19 C20 116.99(19) ?
N3 C20 C19 129.30(18) ?

loop_
_geom_bond_atom_site_label_1
_geom_bond_atom_site_label_2
_geom_bond_site_symmetry_2
_geom_bond_distance
_geom_bond_publ_flag
Ni N1 . 1.912(2) yes
Ni N3 . 1.917(2) yes
Ni S3 . 2.1471(6) yes
Ni S1 . 2.1668(6) yes
S1 C1 . 1.732(2) yes
S2 C1 . 1.749(2) ?
S2 C2 . 1.790(3) ?
S3 C3 . 1.731(2) yes
S4 C3 . 1.744(2) ?
S4 C4 . 1.792(2) ?
O1 C11 . 1.361(3) ?
O1 C12 . 1.427(3) ?
O2 C14 . 1.361(3) ?
O2 C13 . 1.419(3) ?
N1 C5 . 1.293(3) yes
N1 N2 . 1.416(2) ?
N2 C1 . 1.291(3) yes
N3 C20 . 1.292(2) ?
N3 N4 . 1.408(2) ?
N4 C3 . 1.296(2) yes
C5 C6 . 1.460(3) ?
C6 C7 . 1.391(3) ?
C6 C11 . 1.398(3) ?
C7 C8 . 1.368(4) ?
C8 C9 . 1.374(5) ?
C9 C10 . 1.375(5) ?
C10 C11 . 1.383(3) ?
C12 C13 . 1.501(3) ?
C14 C15 . 1.385(3) ?
C14 C19 . 1.406(3) ?
C15 C16 . 1.366(4) ?
C16 C17 . 1.383(4) ?
C17 C18 . 1.381(3) ?
C18 C19 . 1.391(3) ?
C19 C20 . 1.465(3) ?

loop_
_geom_hbond_atom_site_label_D
_geom_hbond_atom_site_label_H
_geom_hbond_atom_site_label_A
_geom_hbond_site_symmetry_A
_geom_hbond_distance_DH
_geom_hbond_distance_HA
_geom_hbond_distance_DA
_geom_hbond_angle_DHA
_geom_hbond_publ_flag
C7 H7A N2 1_555 .93 2.50 2.902(4) 106 yes
C18 H18A N4 1_555 .93 2.47 2.917(3) 109 yes

loop_
_geom_torsion_atom_site_label_1
_geom_torsion_atom_site_label_2
_geom_torsion_atom_site_label_3
_geom_torsion_atom_site_label_4
_geom_torsion
_geom_torsion_publ_flag
N1 Ni S1 C1 -16.22(9) ?
N3 Ni S1 C1 99.7(2) ?
S3 Ni S1 C1 175.59(8) ?
N1 Ni S3 C3 110.4(2) ?
N3 Ni S3 C3 -10.09(8) ?
S1 Ni S3 C3 -177.38(7) ?
N3 Ni N1 C5 41.66(18) ?
S3 Ni N1 C5 -77.6(3) ?
S1 Ni N1 C5 -150.26(17) ?
N3 Ni N1 N2 -146.69(14) ?
S3 Ni N1 N2 94.1(3) ?
S1 Ni N1 N2 21.39(14) ?
C5 N1 N2 C1 155.92(19) ?
Ni N1 N2 C1 -16.5(2) ?
N1 Ni N3 C20 33.94(17) ?
S3 Ni N3 C20 -156.87(16) ?
S1 Ni N3 C20 -80.6(3) ?
N1 Ni N3 N4 -155.52(14) ?
S3 Ni N3 N4 13.68(13) ?
S1 Ni N3 N4 89.9(3) ?
C20 N3 N4 C3 160.43(17) ?
Ni N3 N4 C3 -10.9(2) ?
N1 N2 C1 S1 -1.6(3) ?
N1 N2 C1 S2 178.67(14) ?
Ni S1 C1 N2 14.8(2) ?
Ni S1 C1 S2 -165.48(11) ?
C2 S2 C1 N2 -.9(2) ?
C2 S2 C1 S1 179.32(16) ?
N3 N4 C3 S3 -.3(2) ?
N3 N4 C3 S4 -179.18(13) ?
Ni S3 C3 N4 8.83(18) ?
Ni S3 C3 S4 -172.24(9) ?
C4 S4 C3 N4 1.82(19) ?
C4 S4 C3 S3 -177.17(12) ?
N2 N1 C5 C6 -3.7(3) ?
Ni N1 C5 C6 168.3(2) yes
N1 C5 C6 C7 -38.5(4) ?
N1 C5 C6 C11 144.5(2) ?
C11 C6 C7 C8 -1.7(5) ?
C5 C6 C7 C8 -178.7(3) ?
C6 C7 C8 C9 -1.4(7) ?
C7 C8 C9 C10 2.0(8) ?
C8 C9 C10 C11 .6(7) ?
C12 O1 C11 C10 32.2(4) ?
C12 O1 C11 C6 -148.9(2) ?
C9 C10 C11 O1 175.1(3) ?
C9 C10 C11 C6 -3.8(5) ?
C7 C6 C11 O1 -174.7(3) ?
C5 C6 C11 O1 2.5(3) ?
C7 C6 C11 C10 4.3(4) ?
C5 C6 C11 C10 -178.5(3) ?
C11 O1 C12 C13 166.1(2) ?
C14 O2 C13 C12 174.03(19) ?
O1 C12 C13 O2 -50.1(2) ?
C13 O2 C14 C15 38.0(3) ?
C13 O2 C14 C19 -144.8(2) ?
O2 C14 C15 C16 175.1(2) ?
C19 C14 C15 C16 -2.0(4) ?
C14 C15 C16 C17 .8(4) ?
C15 C16 C17 C18 1.0(4) ?
C16 C17 C18 C19 -1.7(4) ?
C17 C18 C19 C14 .5(3) ?
C17 C18 C19 C20 -173.6(2) ?
O2 C14 C19 C18 -175.97(19) ?
C15 C14 C19 C18 1.3(3) ?
O2 C14 C19 C20 -1.4(3) ?
C15 C14 C19 C20 175.9(2) ?
N4 N3 C20 C19 -3.8(3) ?
Ni N3 C20 C19 167.2(2) yes
C18 C19 C20 N3 -37.0(3) ?
C14 C19 C20 N3 148.9(2) ?
